data_4509943
loop_
_publ_author_name
'Dey, Sanjoy Kumar'
'Saha, Rajat'
'Biswas, Susobhan'
'Layek, Animesh'
'Middya, Somnath'
'Steele, Ian M.'
'Fleck, Michel'
'Ray, Partha Pratim'
'Kumar, Sanjay'

_publ_section_title
;
 Tetrabromoterepthalic Acid in Designing Co-crystals and Salts:
 Modification of Optical Properties and Schottky Barrier Effect
;
_journal_issue 1
_journal_name_full 'Crystal Growth &amp; Design'
_journal_page_first 207
_journal_paper_doi 10.1021/cg4014009
_journal_volume 14
_journal_year 2014
_chemical_formula_moiety 'C8 H2 Br4 O4, 2(H2 O)'
_chemical_formula_sum 'C8 H6 Br4 O6'
_chemical_formula_weight 517.77
_chemical_name_systematic
;
 ?
;
_space_group_IT_number 14
_symmetry_cell_setting monoclinic
_symmetry_Int_Tables_number 14
_symmetry_space_group_name_Hall '-P 2yn'
_symmetry_space_group_name_H-M 'P 1 21/n 1'
_atom_sites_solution_hydrogens geom
_atom_sites_solution_primary direct
_atom_sites_solution_secondary difmap
_audit_creation_method SHELXL-97
_cell_angle_alpha 90.00
_cell_angle_beta 97.177(5)
_cell_angle_gamma 90.00
_cell_formula_units_Z 4
_cell_length_a 5.8277(6)
_cell_length_b 14.727(2)
_cell_length_c 16.5226(19)
_cell_measurement_reflns_used 2358
_cell_measurement_temperature 100(2)
_cell_measurement_theta_max 24.71
_cell_measurement_theta_min 1.86
_cell_volume 1406.9(3)
_computing_structure_refinement 'SHELXL-97 (Sheldrick, 1997)'
_diffrn_ambient_temperature 100(2)
_diffrn_measured_fraction_theta_full 0.984
_diffrn_measured_fraction_theta_max 0.984
_diffrn_radiation_monochromator graphite
_diffrn_radiation_source 'fine-focus sealed tube'
_diffrn_radiation_type MoK\a
_diffrn_radiation_wavelength 0.71073
_diffrn_reflns_av_R_equivalents 0.1584
_diffrn_reflns_av_sigmaI/netI 0.2881
_diffrn_reflns_limit_h_max 6
_diffrn_reflns_limit_h_min -6
_diffrn_reflns_limit_k_max 17
_diffrn_reflns_limit_k_min -16
_diffrn_reflns_limit_l_max 19
_diffrn_reflns_limit_l_min -8
_diffrn_reflns_number 5368
_diffrn_reflns_theta_full 24.71
_diffrn_reflns_theta_max 24.71
_diffrn_reflns_theta_min 1.86
_exptl_absorpt_coefficient_mu 11.455
_exptl_absorpt_correction_T_max 0.253
_exptl_absorpt_correction_T_min 0.146
_exptl_absorpt_correction_type empirical
_exptl_crystal_density_diffrn 2.444
_exptl_crystal_density_method 'not measured'
_exptl_crystal_F_000 968
_exptl_crystal_size_max 0.18
_exptl_crystal_size_mid 0.16
_exptl_crystal_size_min 0.12
_refine_diff_density_max 1.201
_refine_diff_density_min -1.063
_refine_diff_density_rms 0.265
_refine_ls_extinction_method none
_refine_ls_goodness_of_fit_ref 0.810
_refine_ls_hydrogen_treatment noref
_refine_ls_matrix_type full
_refine_ls_number_parameters 158
_refine_ls_number_reflns 2358
_refine_ls_number_restraints 43
_refine_ls_restrained_S_all 0.803
_refine_ls_R_factor_all 0.1878
_refine_ls_R_factor_gt 0.0772
_refine_ls_shift/su_max 0.000
_refine_ls_shift/su_mean 0.000
_refine_ls_structure_factor_coef Fsqd
_refine_ls_weighting_details 'calc w=1/[\s^2^(Fo^2^)+(0.0605P)^2^+0.0000P] where P=(Fo^2^+2Fc^2^)/3'
_refine_ls_weighting_scheme calc
_refine_ls_wR_factor_gt 0.1562
_refine_ls_wR_factor_ref 0.1835
_reflns_number_gt 894
_reflns_number_total 2358
_reflns_threshold_expression >2sigma(I)
_cod_data_source_file cg4014009_si_003.cif
_cod_data_source_block 2
_cod_depositor_comments
;
The following automatic conversions were performed:

'_symmetry_cell_setting' value 'Monoclinic' changed to 'monoclinic'
according to
/usr/data/users/saulius/automatic-downloads/current/ACS/lib/dictionaries/cif_core.dic
dictionary named 'cif_core.dic' version 2.4.2 from 2011-04-26.

Automatic conversion script
Id: cif_fix_values 2281 2013-09-26 08:29:07Z andrius 
;
_cod_original_sg_symbol_H-M 'P 21/n'
_cod_database_code 4509943

loop_
_symmetry_equiv_pos_as_xyz
'x, y, z'
'-x+1/2, y+1/2, -z+1/2'
'-x, -y, -z'
'x-1/2, -y-1/2, z-1/2'

loop_
_atom_site_label
_atom_site_type_symbol
_atom_site_fract_x
_atom_site_fract_y
_atom_site_fract_z
_atom_site_U_iso_or_equiv
_atom_site_adp_type
_atom_site_occupancy
_atom_site_symmetry_multiplicity
_atom_site_calc_flag
_atom_site_refinement_flags
Br1 Br 0.2083(4) 0.52484(15) 0.13589(15) 0.0328(7) Uani 1 1 d .
Br2 Br 0.4973(4) 0.77200(15) 0.39200(16) 0.0358(7) Uani 1 1 d .
Br3 Br 0.5678(4) 0.62640(17) 0.01862(15) 0.0370(7) Uani 1 1 d .
Br4 Br 0.8500(4) 0.87540(15) 0.27382(15) 0.0361(7) Uani 1 1 d .
O1 O 0.025(2) 0.6389(9) 0.3069(9) 0.035(4) Uani 1 1 d .
H1 H -0.0514 0.6103 0.3368 0.052 Uiso 1 1 calc R
O2 O 0.328(2) 0.5414(9) 0.3518(9) 0.038(4) Uani 1 1 d .
O3 O 1.041(2) 0.7599(8) 0.1060(9) 0.030(4) Uani 1 1 d .
O4 O 0.768(2) 0.8554(9) 0.0554(9) 0.040(5) Uani 1 1 d .
H1O4 H 0.6266 0.8706 0.0418 0.048 Uiso 1 1 d R
C2 C 0.397(3) 0.6243(14) 0.1778(14) 0.034(6) Uani 1 1 d .
C4 C 0.680(3) 0.7424(13) 0.1564(12) 0.025(5) Uani 1 1 d DU
C5 C 0.665(3) 0.7758(14) 0.2320(13) 0.027(5) Uani 1 1 d U
C7 C 0.249(4) 0.6013(14) 0.3115(12) 0.024(5) Uani 1 1 d U
C1 C 0.383(4) 0.6579(14) 0.2531(13) 0.027(6) Uani 1 1 d U
C8 C 0.843(4) 0.7885(16) 0.1031(14) 0.040(7) Uani 1 1 d D
C3 C 0.554(4) 0.6680(13) 0.1268(13) 0.027(6) Uani 1 1 d U
C6 C 0.516(3) 0.7327(12) 0.2830(12) 0.017(5) Uani 1 1 d U
O2W O 0.299(2) 0.9511(8) -0.0997(8) 0.024(4) Uani 1 1 d U
H1W2 H 0.2985 0.9437 -0.0435 0.029 Uiso 1 1 d R
H2W2 H 0.1501 0.9577 -0.1200 0.029 Uiso 1 1 d R
O1W O 0.336(2) 0.8960(9) 0.0588(8) 0.033(4) Uiso 1 1 d .
H1W1 H 0.3429 0.9386 0.0938 0.040 Uiso 1 1 d R
H2W1 H 0.2337 0.8558 0.0644 0.040 Uiso 1 1 d R

loop_
_atom_site_aniso_label
_atom_site_aniso_U_11
_atom_site_aniso_U_22
_atom_site_aniso_U_33
_atom_site_aniso_U_23
_atom_site_aniso_U_13
_atom_site_aniso_U_12
Br1 0.0141(13) 0.0278(12) 0.0580(19) 0.0007(14) 0.0111(11) -0.0021(11)
Br2 0.0254(14) 0.0324(13) 0.0518(19) -0.0025(15) 0.0146(12) -0.0019(12)
Br3 0.0201(13) 0.0407(16) 0.0528(19) -0.0056(14) 0.0143(12) -0.0059(13)
Br4 0.0200(14) 0.0335(14) 0.0570(19) -0.0024(14) 0.0135(12) -0.0093(13)
O1 0.013(8) 0.044(10) 0.051(11) 0.000(9) 0.019(7) 0.006(8)
O2 0.015(9) 0.031(9) 0.066(12) 0.024(9) -0.001(8) -0.009(7)
O3 0.022(9) 0.020(8) 0.051(11) 0.001(8) 0.014(8) 0.010(7)
O4 0.014(9) 0.039(10) 0.065(13) 0.000(9) 0.000(8) 0.012(8)
C2 0.020(13) 0.023(12) 0.059(18) -0.017(13) 0.012(11) -0.012(12)
C4 0.025(6) 0.025(6) 0.025(6) 0.0001(10) 0.0033(12) 0.0001(10)
C5 0.027(5) 0.027(5) 0.027(5) 0.0000(10) 0.0034(12) 0.0001(10)
C7 0.024(5) 0.024(5) 0.024(5) -0.0001(10) 0.0028(12) 0.0000(10)
C1 0.026(6) 0.027(6) 0.027(6) 0.0000(10) 0.0035(12) 0.0002(10)
C8 0.012(14) 0.043(16) 0.06(2) 0.003(15) -0.005(12) -0.009(13)
C3 0.027(6) 0.027(6) 0.027(6) 0.0000(10) 0.0032(12) 0.0001(10)
C6 0.017(5) 0.017(5) 0.017(5) 0.0001(10) 0.0020(12) 0.0003(10)
O2W 0.024(4) 0.024(4) 0.024(4) -0.0001(10) 0.0035(11) -0.0001(10)

loop_
_atom_type_symbol
_atom_type_description
_atom_type_scat_dispersion_real
_atom_type_scat_dispersion_imag
_atom_type_scat_source
C C 0.0033 0.0016 'International Tables Vol C Tables 4.2.6.8 and 6.1.1.4'
H H 0.0000 0.0000 'International Tables Vol C Tables 4.2.6.8 and 6.1.1.4'
O O 0.0106 0.0060 'International Tables Vol C Tables 4.2.6.8 and 6.1.1.4'
Br Br -0.2901 2.4595 'International Tables Vol C Tables 4.2.6.8 and 6.1.1.4'

loop_
_geom_angle_atom_site_label_1
_geom_angle_atom_site_label_2
_geom_angle_atom_site_label_3
_geom_angle
C7 O1 H1 109.5
C8 O4 H1O4 126.5
C1 C2 C3 118.9(19)
C1 C2 Br1 121.0(16)
C3 C2 Br1 120.0(16)
C5 C4 C3 121.5(18)
C5 C4 C8 119.1(19)
C3 C4 C8 119.4(19)
C4 C5 C6 119.8(19)
C4 C5 Br4 121.0(16)
C6 C5 Br4 119.1(16)
O2 C7 O1 129(2)
O2 C7 C1 124(2)
O1 C7 C1 106.9(17)
C2 C1 C6 121(2)
C2 C1 C7 117.9(19)
C6 C1 C7 120.1(19)
O3 C8 O4 121.9(18)
O3 C8 C4 118(2)
O4 C8 C4 119.9(19)
C4 C3 C2 119.3(19)
C4 C3 Br3 120.5(16)
C2 C3 Br3 120.2(16)
C1 C6 C5 119.4(19)
C1 C6 Br2 118.5(15)
C5 C6 Br2 122.1(15)
H1W2 O2W H2W2 105.0
H1W1 O1W H2W1 114.5

loop_
_geom_bond_atom_site_label_1
_geom_bond_atom_site_label_2
_geom_bond_distance
Br1 C2 1.91(2)
Br2 C6 1.907(19)
Br3 C3 1.90(2)
Br4 C5 1.90(2)
O1 C7 1.41(2)
O1 H1 0.8200
O2 C7 1.17(2)
O3 C8 1.22(2)
O4 C8 1.30(2)
O4 H1O4 0.8588
C2 C1 1.35(3)
C2 C3 1.47(3)
C4 C5 1.36(3)
C4 C3 1.38(2)
C4 C8 1.532(17)
C5 C6 1.43(3)
C7 C1 1.56(3)
C1 C6 1.40(2)
O2W H1W2 0.9354
O2W H2W2 0.8968
O1W H1W1 0.8512
O1W H2W1 0.8509
